data_8104770
loop_
_publ_author_name
'Xiong, Chun-Lan'
'Lan, Ying-Dong'
'Song, Xiu-Ying'
'Xiong, Wan-Ming'
'Nie, Xu-Liang'

_publ_section_title
;
 Crystal structure of methyl 4-acetoxy-3,5-dimethoxybenzoate, C12H14O6
;
_journal_issue 3
_journal_name_full 'Zeitschrift f\"ur Kristallographie - New Crystal Structures'
_journal_page_first 573
_journal_page_last 575
_journal_paper_doi 10.1515/ncrs-2020-0632
_journal_volume 236
_journal_year 2021
_chemical_formula_sum 'C12 H14 O6'
_chemical_formula_weight 254.23
_chemical_name_systematic 'methyl 4-acetoxy-3,5-dimethoxybenzoate'
_space_group_crystal_system orthorhombic
_space_group_IT_number 61
_space_group_name_Hall '-P 2ac 2ab'
_space_group_name_H-M_alt 'P b c a'
_atom_sites_solution_hydrogens geom
_cell_angle_alpha 90
_cell_angle_beta 90
_cell_angle_gamma 90
_cell_formula_units_Z 8
_cell_length_a 18.0207(13)
_cell_length_b 7.6885(5)
_cell_length_c 18.2326(13)
_cell_measurement_reflns_used 7352
_cell_measurement_temperature 296(2)
_cell_measurement_theta_max 27.35
_cell_measurement_theta_min 2.26
_cell_volume 2526.2(3)
_computing_cell_refinement 'APEX2, SAINT and SADABS [1]'
_computing_data_collection 'APEX2, SAINT and SADABS [1]'
_computing_data_reduction 'APEX2, SAINT and SADABS [1]'
_computing_molecular_graphics 'Diamond 4.0 [4]'
_computing_publication_material 'SHELXL-2014/7 (Sheldrick, 2014) [2,3]'
_computing_structure_refinement 'SHELXL-2014/7 (Sheldrick, 2014) [2,3]'
_computing_structure_solution 'SHELXL-2014/7 (Sheldrick, 2014) [2,3]'
_diffrn_ambient_temperature 296(2)
_diffrn_measured_fraction_theta_full 1.000
_diffrn_measured_fraction_theta_max 1.000
_diffrn_measurement_device_type 'Bruker APEX-II CCD'
_diffrn_measurement_method '\f and \w scans'
_diffrn_radiation_monochromator graphite
_diffrn_radiation_source 'sealed tube'
_diffrn_radiation_type MoK\a
_diffrn_radiation_wavelength 0.71073
_diffrn_reflns_av_R_equivalents 0.0292
_diffrn_reflns_av_unetI/netI 0.0177
_diffrn_reflns_Laue_measured_fraction_full 1.000
_diffrn_reflns_Laue_measured_fraction_max 1.000
_diffrn_reflns_limit_h_max 21
_diffrn_reflns_limit_h_min -21
_diffrn_reflns_limit_k_max 9
_diffrn_reflns_limit_k_min -8
_diffrn_reflns_limit_l_max 19
_diffrn_reflns_limit_l_min -22
_diffrn_reflns_number 18059
_diffrn_reflns_point_group_measured_fraction_full 1.000
_diffrn_reflns_point_group_measured_fraction_max 1.000
_diffrn_reflns_theta_full 25.242
_diffrn_reflns_theta_max 25.498
_diffrn_reflns_theta_min 2.260
_exptl_absorpt_coefficient_mu 0.108
_exptl_crystal_colour colorless
_exptl_crystal_density_diffrn 1.337
_exptl_crystal_description block
_exptl_crystal_F_000 1072
_exptl_crystal_size_max 0.200
_exptl_crystal_size_mid 0.170
_exptl_crystal_size_min 0.140
_refine_diff_density_max 0.217
_refine_diff_density_min -0.177
_refine_diff_density_rms 0.040
_refine_ls_abs_structure_details
;
 Flack x determined using 1462 quotients [(I+)-(I-)]/[(I+)+(I-)]
 (Parsons, Flack and Wagner, Acta Crystallogr. B69 (2013) 249-259).
;
_refine_ls_extinction_coef 0.041(2)
_refine_ls_extinction_expression Fc^*^=kFc[1+0.001xFc^2^\l^3^/sin(2\q)]^-1/4^
_refine_ls_extinction_method 'SHELXL-2014/7 (Sheldrick 2014'
_refine_ls_goodness_of_fit_ref 1.065
_refine_ls_hydrogen_treatment constr
_refine_ls_matrix_type full
_refine_ls_number_parameters 168
_refine_ls_number_reflns 2350
_refine_ls_number_restraints 0
_refine_ls_restrained_S_all 1.065
_refine_ls_R_factor_all 0.0504
_refine_ls_R_factor_gt 0.0411
_refine_ls_shift/su_max 0.000
_refine_ls_shift/su_mean 0.000
_refine_ls_structure_factor_coef Fsqd
_refine_ls_weighting_details 'w=1/[\s^2^(Fo^2^)+(0.0560P)^2^+0.8930P] where P=(Fo^2^+2Fc^2^)/3'
_refine_ls_weighting_scheme calc
_refine_ls_wR_factor_gt 0.1085
_refine_ls_wR_factor_ref 0.1214
_reflns_Friedel_coverage 0.000
_reflns_Friedel_fraction_full .
_reflns_Friedel_fraction_max .
_reflns_number_gt 1937
_reflns_number_total 2350
_reflns_threshold_expression 'I > 2\s(I)'
_cod_data_source_file suppl_j_ncrs-2020-0632_suppl.cif
_cod_data_source_block 1
_cod_database_code 8104770
_shelx_space_group_comment
;
The symmetry employed for this shelxl refinement is uniquely defined
by the following loop, which should always be used as a source of
symmetry information in preference to the above space-group names.
They are only intended as comments.
;
_shelx_estimated_absorpt_t_min 0.979
_shelx_estimated_absorpt_t_max 0.985

loop_
_space_group_symop_operation_xyz
'x, y, z'
'-x+1/2, -y, z+1/2'
'-x, y+1/2, -z+1/2'
'x+1/2, -y+1/2, -z'
'-x, -y, -z'
'x-1/2, y, -z-1/2'
'x, -y-1/2, z-1/2'
'-x-1/2, y-1/2, z'

loop_
_atom_site_label
_atom_site_type_symbol
_atom_site_fract_x
_atom_site_fract_y
_atom_site_fract_z
_atom_site_U_iso_or_equiv
_atom_site_adp_type
_atom_site_occupancy
_atom_site_site_symmetry_order
_atom_site_calc_flag
_atom_site_refinement_flags_posn
_atom_site_refinement_flags_adp
_atom_site_refinement_flags_occupancy
_atom_site_disorder_assembly
_atom_site_disorder_group
C1 C 0.09115(10) 0.9821(2) 0.26869(9) 0.0494(4) Uani 1 1 d . . . . .
H1 H 0.0594 1.0142 0.3066 0.059 Uiso 1 1 calc R U . . .
C2 C 0.06371(9) 0.9536(2) 0.19840(9) 0.0457(4) Uani 1 1 d . . . . .
C3 C 0.11230(9) 0.9086(2) 0.14246(8) 0.0413(4) Uani 1 1 d . . . . .
C4 C 0.18750(9) 0.8889(2) 0.15531(8) 0.0434(4) Uani 1 1 d . . . . .
C5 C 0.21473(9) 0.9154(2) 0.22570(9) 0.0488(4) Uani 1 1 d . . . . .
H5 H 0.2651 0.9019 0.2354 0.059 Uiso 1 1 calc R U . . .
C6 C 0.16642(9) 0.9619(2) 0.28132(8) 0.0477(4) Uani 1 1 d . . . . .
C7 C 0.19424(11) 0.9916(3) 0.35735(9) 0.0573(5) Uani 1 1 d . . . . .
C8 C 0.29867(14) 0.9840(4) 0.43527(12) 0.0910(8) Uani 1 1 d . . . . .
H8A H 0.2992 1.1060 0.4466 0.136 Uiso 1 1 calc R U . . .
H8B H 0.3486 0.9403 0.4352 0.136 Uiso 1 1 calc R U . . .
H8C H 0.2700 0.9231 0.4715 0.136 Uiso 1 1 calc R U . . .
C9 C -0.06253(11) 0.9828(3) 0.23395(12) 0.0724(6) Uani 1 1 d . . . . .
H9A H -0.0569 0.8897 0.2686 0.109 Uiso 1 1 calc R U . . .
H9B H -0.1112 0.9778 0.2126 0.109 Uiso 1 1 calc R U . . .
H9C H -0.0562 1.0922 0.2585 0.109 Uiso 1 1 calc R U . . .
C10 C 0.30770(10) 0.8598(3) 0.10271(11) 0.0647(6) Uani 1 1 d . . . . .
H10A H 0.3197 0.9742 0.1202 0.097 Uiso 1 1 calc R U . . .
H10B H 0.3302 0.8418 0.0556 0.097 Uiso 1 1 calc R U . . .
H10C H 0.3260 0.7747 0.1367 0.097 Uiso 1 1 calc R U . . .
C11 C 0.05057(8) 0.7398(2) 0.05478(9) 0.0433(4) Uani 1 1 d . . . . .
C12 C 0.01851(12) 0.7444(3) -0.02022(10) 0.0648(6) Uani 1 1 d . . . . .
H12A H 0.0495 0.6789 -0.0529 0.097 Uiso 1 1 calc R U . . .
H12B H 0.0157 0.8628 -0.0368 0.097 Uiso 1 1 calc R U . . .
H12C H -0.0303 0.6947 -0.0194 0.097 Uiso 1 1 calc R U . . .
O1 O 0.15657(9) 1.0397(3) 0.40764(7) 0.0893(6) Uani 1 1 d . . . . .
O2 O 0.26587(7) 0.9579(2) 0.36356(7) 0.0760(5) Uani 1 1 d . . . . .
O3 O -0.00855(7) 0.9662(2) 0.17826(7) 0.0637(4) Uani 1 1 d . . . . .
O4 O 0.22926(6) 0.8432(2) 0.09629(6) 0.0580(4) Uani 1 1 d . . . . .
O5 O 0.08545(6) 0.89220(15) 0.07113(6) 0.0451(3) Uani 1 1 d . . . . .
O6 O 0.04805(8) 0.62225(18) 0.09706(7) 0.0660(4) Uani 1 1 d . . . . .

loop_
_atom_site_aniso_label
_atom_site_aniso_U_11
_atom_site_aniso_U_22
_atom_site_aniso_U_33
_atom_site_aniso_U_23
_atom_site_aniso_U_13
_atom_site_aniso_U_12
C1 0.0502(10) 0.0635(11) 0.0344(9) -0.0077(8) 0.0017(7) -0.0050(8)
C2 0.0433(9) 0.0553(10) 0.0385(8) -0.0017(7) -0.0032(7) -0.0043(7)
C3 0.0484(9) 0.0464(9) 0.0290(7) 0.0002(6) -0.0054(6) -0.0085(7)
C4 0.0453(9) 0.0515(9) 0.0333(8) -0.0019(7) 0.0011(6) -0.0074(7)
C5 0.0431(8) 0.0652(11) 0.0379(9) -0.0026(8) -0.0051(7) -0.0068(8)
C6 0.0517(9) 0.0587(10) 0.0328(8) -0.0027(7) -0.0042(7) -0.0089(8)
C7 0.0580(11) 0.0796(13) 0.0344(9) -0.0057(9) -0.0041(8) -0.0122(9)
C8 0.0857(16) 0.140(2) 0.0470(12) -0.0164(14) -0.0303(11) 0.0013(16)
C9 0.0478(11) 0.1061(17) 0.0632(13) -0.0168(12) 0.0028(9) 0.0037(11)
C10 0.0473(10) 0.0901(15) 0.0568(11) -0.0091(10) 0.0056(8) -0.0006(10)
C11 0.0449(8) 0.0475(9) 0.0376(8) -0.0038(7) -0.0051(7) -0.0003(7)
C12 0.0818(13) 0.0628(12) 0.0499(11) -0.0060(9) -0.0264(10) -0.0009(10)
O1 0.0708(9) 0.1571(17) 0.0400(8) -0.0259(9) -0.0013(7) -0.0087(10)
O2 0.0625(9) 0.1258(14) 0.0397(7) -0.0163(8) -0.0176(6) 0.0049(8)
O3 0.0441(7) 0.1038(11) 0.0432(7) -0.0097(7) -0.0045(5) 0.0054(7)
O4 0.0470(7) 0.0896(10) 0.0375(6) -0.0117(6) 0.0033(5) -0.0064(6)
O5 0.0533(7) 0.0525(7) 0.0295(6) 0.0019(5) -0.0068(5) -0.0088(5)
O6 0.0905(10) 0.0555(8) 0.0519(8) 0.0056(6) -0.0168(7) -0.0164(7)

loop_
_atom_type_symbol
_atom_type_description
_atom_type_scat_dispersion_real
_atom_type_scat_dispersion_imag
_atom_type_scat_source
C C 0.0033 0.0016 'International Tables Vol C Tables 4.2.6.8 and 6.1.1.4'
H H 0.0000 0.0000 'International Tables Vol C Tables 4.2.6.8 and 6.1.1.4'
O O 0.0106 0.0060 'International Tables Vol C Tables 4.2.6.8 and 6.1.1.4'

loop_
_geom_angle_atom_site_label_1
_geom_angle_atom_site_label_2
_geom_angle_atom_site_label_3
_geom_angle
_geom_angle_site_symmetry_1
_geom_angle_site_symmetry_3
C6 C1 C2 118.93(16) . .
O3 C2 C3 115.13(14) . .
O3 C2 C1 125.40(15) . .
C3 C2 C1 119.48(15) . .
C4 C3 C2 121.38(14) . .
C4 C3 O5 119.23(14) . .
C2 C3 O5 119.29(14) . .
O4 C4 C3 115.88(13) . .
O4 C4 C5 125.01(15) . .
C3 C4 C5 119.11(15) . .
C6 C5 C4 119.52(15) . .
C5 C6 C1 121.57(15) . .
C5 C6 C7 120.62(16) . .
C1 C6 C7 117.81(16) . .
O1 C7 O2 123.22(16) . .
O1 C7 C6 124.57(18) . .
O2 C7 C6 112.20(16) . .
O6 C11 O5 121.97(14) . .
O6 C11 C12 126.92(16) . .
O5 C11 C12 111.11(15) . .
C7 O2 C8 116.66(16) . .
C2 O3 C9 118.24(14) . .
C4 O4 C10 117.47(13) . .
C11 O5 C3 116.24(12) . .

loop_
_geom_bond_atom_site_label_1
_geom_bond_atom_site_label_2
_geom_bond_distance
_geom_bond_site_symmetry_2
C1 C6 1.385(2) .
C1 C2 1.391(2) .
C2 O3 1.3566(19) .
C2 C3 1.388(2) .
C3 C4 1.383(2) .
C3 O5 1.3934(17) .
C4 O4 1.3593(19) .
C4 C5 1.389(2) .
C5 C6 1.384(2) .
C6 C7 1.492(2) .
C7 O1 1.199(2) .
C7 O2 1.321(2) .
C8 O2 1.449(2) .
C9 O3 1.412(2) .
C10 O4 1.424(2) .
C11 O6 1.189(2) .
C11 O5 1.3628(19) .
C11 C12 1.485(2) .
